data_2230151
loop_
_publ_author_name
'Xu, Zhi-Hong'
'Peng, Xiao-Ping'
'Wang, Yi'
'Zhu, Wei-Ming'

_publ_section_title
;
 (22<i>E</i>,24<i>R</i>)-3\b,5\a,9\a-Trihydroxyergosta-7,22-dien-6-one
 monohydrate
;
_journal_coeditor_code SU2267
_journal_issue 5
_journal_name_full 'Acta Crystallographica Section E'
_journal_page_first o1141
_journal_page_last o1142
_journal_paper_doi 10.1107/S160053681101347X
_journal_volume 67
_journal_year 2011
_chemical_formula_iupac 'C28 H44 O4, H2 O'
_chemical_formula_moiety 'C28 H44 O4, H2 O'
_chemical_formula_sum 'C28 H46 O5'
_chemical_formula_weight 462.65
_chemical_name_systematic
;
(22<i>E</i>,24<i>R</i>)-3\b,5\a,9\a-Trihydroxyergosta-7,22-dien-6-one
monohydrate
;
_space_group_IT_number 4
_symmetry_cell_setting monoclinic
_symmetry_space_group_name_Hall 'P 2yb'
_symmetry_space_group_name_H-M 'P 1 21 1'
_atom_sites_solution_hydrogens geom
_atom_sites_solution_primary direct
_atom_sites_solution_secondary difmap
_cell_angle_alpha 90.00
_cell_angle_beta 96.0830(10)
_cell_angle_gamma 90.00
_cell_formula_units_Z 2
_cell_length_a 6.7605(8)
_cell_length_b 7.2626(11)
_cell_length_c 28.461(2)
_cell_measurement_reflns_used 1224
_cell_measurement_temperature 298(2)
_cell_measurement_theta_max 18.621
_cell_measurement_theta_min 2.896
_cell_volume 1389.5(3)
_computing_cell_refinement 'SAINT (Bruker, 2007)'
_computing_data_collection 'SMART (Bruker, 2007)'
_computing_data_reduction 'SAINT (Bruker, 2007)'
_computing_molecular_graphics 'XP (Siemens, 1994)'
_computing_publication_material 'WinGX (Farrugia, 1999)'
_computing_structure_refinement 'SHELXL97 (Sheldrick, 2008)'
_computing_structure_solution 'SHELXS97 (Sheldrick, 2008)'
_diffrn_ambient_temperature 298(2)
_diffrn_measured_fraction_theta_full 0.995
_diffrn_measured_fraction_theta_max 0.995
_diffrn_measurement_device_type 'Bruker SMART CCD area-detector'
_diffrn_measurement_method '\f and \w'
_diffrn_radiation_monochromator graphite
_diffrn_radiation_source 'fine-focus sealed tube'
_diffrn_radiation_type MoK\a
_diffrn_radiation_wavelength 0.71073
_diffrn_reflns_av_R_equivalents 0.0573
_diffrn_reflns_av_sigmaI/netI 0.0702
_diffrn_reflns_limit_h_max 8
_diffrn_reflns_limit_h_min -7
_diffrn_reflns_limit_k_max 8
_diffrn_reflns_limit_k_min -8
_diffrn_reflns_limit_l_max 33
_diffrn_reflns_limit_l_min -22
_diffrn_reflns_number 7040
_diffrn_reflns_theta_full 25.02
_diffrn_reflns_theta_max 25.02
_diffrn_reflns_theta_min 2.88
_diffrn_standards_decay_% 0
_diffrn_standards_interval_time 0
_diffrn_standards_number 0
_exptl_absorpt_coefficient_mu 0.074
_exptl_absorpt_correction_T_max 0.9876
_exptl_absorpt_correction_T_min 0.9711
_exptl_absorpt_correction_type multi-scan
_exptl_absorpt_process_details '(SADABS; Sheldrick, 1996)'
_exptl_crystal_colour colourless
_exptl_crystal_density_diffrn 1.106
_exptl_crystal_density_method 'not measured'
_exptl_crystal_description needle
_exptl_crystal_F_000 508
_exptl_crystal_size_max 0.40
_exptl_crystal_size_mid 0.35
_exptl_crystal_size_min 0.17
_refine_diff_density_max 0.141
_refine_diff_density_min -0.149
_refine_ls_extinction_method none
_refine_ls_goodness_of_fit_ref 1.018
_refine_ls_hydrogen_treatment constr
_refine_ls_matrix_type full
_refine_ls_number_parameters 304
_refine_ls_number_reflns 2641
_refine_ls_number_restraints 1
_refine_ls_restrained_S_all 1.018
_refine_ls_R_factor_all 0.0894
_refine_ls_R_factor_gt 0.0512
_refine_ls_shift/su_max 0.001
_refine_ls_shift/su_mean 0.000
_refine_ls_structure_factor_coef Fsqd
_refine_ls_weighting_details 'calc w=1/[\s^2^(Fo^2^)+(0.0360P)^2^] where P=(Fo^2^+2Fc^2^)/3'
_refine_ls_weighting_scheme calc
_refine_ls_wR_factor_gt 0.0992
_refine_ls_wR_factor_ref 0.1077
_reflns_number_gt 1557
_reflns_number_total 2641
_reflns_threshold_expression I>2\s(I)
_cod_data_source_file su2267.cif
_cod_data_source_block I
_cod_original_sg_symbol_H-M 'P 21'
_cod_database_code 2230151
_cod_database_fobs_code 2230151

loop_
_symmetry_equiv_pos_as_xyz
'x, y, z'
'-x, y+1/2, -z'

loop_
_atom_site_type_symbol
_atom_site_label
_atom_site_fract_x
_atom_site_fract_y
_atom_site_fract_z
_atom_site_U_iso_or_equiv
_atom_site_adp_type
_atom_site_calc_flag
_atom_site_refinement_flags
_atom_site_occupancy
_atom_site_disorder_assembly
_atom_site_disorder_group
O O1 0.8875(4) 0.0054(4) 0.52563(10) 0.0738(10) Uani d . 1 . .
H H1 0.9909 0.0624 0.5235 0.111 Uiso calc R 1 . .
O O2 0.4476(4) 0.2358(4) 0.60388(9) 0.0554(8) Uani d . 1 . .
H H2 0.3863 0.2270 0.5775 0.083 Uiso calc R 1 . .
O O3 0.5562(4) 0.6238(4) 0.55751(10) 0.0686(9) Uani d . 1 . .
O O4 0.4840(4) 0.2365(4) 0.69723(9) 0.0618(8) Uani d . 1 . .
H H4 0.4212 0.2108 0.6718 0.093 Uiso calc R 1 . .
O O5 0.2328(4) 0.1982(4) 0.51822(8) 0.0572(8) Uani d . 1 . .
H H5C 0.1825 0.3000 0.5082 0.069 Uiso d R 1 . .
H H5D 0.3038 0.1571 0.4976 0.069 Uiso d R 1 . .
C C1 0.8286(7) 0.1178(6) 0.65380(14) 0.0609(12) Uani d . 1 . .
H H1A 0.9211 0.1058 0.6821 0.073 Uiso calc R 1 . .
H H1B 0.7149 0.0399 0.6576 0.073 Uiso calc R 1 . .
C C2 0.9293(6) 0.0501(6) 0.61159(15) 0.0665(13) Uani d . 1 . .
H H2A 1.0513 0.1188 0.6097 0.080 Uiso calc R 1 . .
H H2B 0.9640 -0.0787 0.6161 0.080 Uiso calc R 1 . .
C C3 0.7952(6) 0.0726(6) 0.56552(15) 0.0595(12) Uani d . 1 . .
H H3 0.6758 -0.0019 0.5680 0.071 Uiso calc R 1 . .
C C4 0.7289(6) 0.2714(6) 0.55897(13) 0.0515(11) Uani d . 1 . .
H H4A 0.6375 0.2816 0.5304 0.062 Uiso calc R 1 . .
H H4B 0.8437 0.3478 0.5551 0.062 Uiso calc R 1 . .
C C5 0.6271(6) 0.3417(5) 0.60092(13) 0.0469(11) Uani d . 1 . .
C C6 0.5590(6) 0.5400(6) 0.59528(15) 0.0506(11) Uani d . 1 . .
C C7 0.4882(6) 0.6255(6) 0.63688(13) 0.0513(11) Uani d . 1 . .
H H7 0.4196 0.7364 0.6331 0.062 Uiso calc R 1 . .
C C8 0.5173(6) 0.5519(5) 0.67999(14) 0.0454(10) Uani d . 1 . .
C C9 0.6322(6) 0.3742(5) 0.69000(14) 0.0481(11) Uani d . 1 . .
C C10 0.7588(6) 0.3185(5) 0.64904(14) 0.0477(11) Uani d . 1 . .
C C11 0.7618(7) 0.3829(6) 0.73789(14) 0.0615(13) Uani d . 1 . .
H H11A 0.8054 0.2592 0.7467 0.074 Uiso calc R 1 . .
H H11B 0.8795 0.4554 0.7340 0.074 Uiso calc R 1 . .
C C12 0.6586(7) 0.4650(6) 0.77811(14) 0.0663(13) Uani d . 1 . .
H H12A 0.7531 0.4736 0.8061 0.080 Uiso calc R 1 . .
H H12B 0.5519 0.3838 0.7852 0.080 Uiso calc R 1 . .
C C13 0.5735(6) 0.6555(6) 0.76590(13) 0.0510(11) Uani d . 1 . .
C C14 0.4259(6) 0.6303(6) 0.72149(13) 0.0469(10) Uani d . 1 . .
H H14 0.3312 0.5369 0.7300 0.056 Uiso calc R 1 . .
C C15 0.3080(6) 0.8098(6) 0.71665(14) 0.0564(12) Uani d . 1 . .
H H15A 0.1746 0.7887 0.7014 0.068 Uiso calc R 1 . .
H H15B 0.3738 0.8996 0.6984 0.068 Uiso calc R 1 . .
C C16 0.3026(7) 0.8755(6) 0.76823(15) 0.0661(13) Uani d . 1 . .
H H16A 0.1674 0.8727 0.7767 0.079 Uiso calc R 1 . .
H H16B 0.3523 1.0005 0.7719 0.079 Uiso calc R 1 . .
C C17 0.4362(6) 0.7424(6) 0.80017(14) 0.0596(12) Uani d . 1 . .
H H17 0.3503 0.6441 0.8101 0.072 Uiso calc R 1 . .
C C18 0.5296(7) 0.8390(7) 0.84525(15) 0.0718(14) Uani d . 1 . .
H H18 0.6067 0.9439 0.8354 0.086 Uiso calc R 1 . .
C C19 0.3696(8) 0.9138(8) 0.87252(16) 0.0796(15) Uani d . 1 . .
H H19 0.2887 0.8264 0.8848 0.096 Uiso calc R 1 . .
C C20 0.3289(8) 1.0835(8) 0.88128(17) 0.0869(16) Uani d . 1 . .
H H20 0.4126 1.1709 0.8700 0.104 Uiso calc R 1 . .
C C21 0.1657(9) 1.1575(9) 0.90707(19) 0.1016(19) Uani d . 1 . .
H H21 0.1019 1.0547 0.9219 0.122 Uiso calc R 1 . .
C C22 0.2406(12) 1.2938(10) 0.9449(2) 0.131(3) Uani d . 1 . .
H H22 0.3067 1.3949 0.9299 0.157 Uiso calc R 1 . .
C C23 0.0845(14) 1.3730(13) 0.9714(3) 0.211(4) Uani d . 1 . .
H H23A 0.0014 1.2760 0.9811 0.316 Uiso calc R 1 . .
H H23B 0.0052 1.4578 0.9516 0.316 Uiso calc R 1 . .
H H23C 0.1454 1.4366 0.9988 0.316 Uiso calc R 1 . .
C C24 0.9393(6) 0.4470(6) 0.64853(14) 0.0608(12) Uani d . 1 . .
H H24A 1.0417 0.4093 0.6725 0.091 Uiso calc R 1 . .
H H24B 0.9000 0.5711 0.6546 0.091 Uiso calc R 1 . .
H H24C 0.9888 0.4409 0.6182 0.091 Uiso calc R 1 . .
C C25 0.7358(6) 0.7927(6) 0.75607(15) 0.0681(14) Uani d . 1 . .
H H25A 0.7981 0.7527 0.7291 0.102 Uiso calc R 1 . .
H H25B 0.8335 0.7996 0.7831 0.102 Uiso calc R 1 . .
H H25C 0.6775 0.9120 0.7499 0.102 Uiso calc R 1 . .
C C26 0.6712(9) 0.7170(9) 0.87720(17) 0.110(2) Uani d . 1 . .
H H26A 0.7094 0.7798 0.9064 0.165 Uiso calc R 1 . .
H H26B 0.7876 0.6909 0.8617 0.165 Uiso calc R 1 . .
H H26C 0.6055 0.6038 0.8835 0.165 Uiso calc R 1 . .
C C27 0.0112(11) 1.2509(12) 0.8717(2) 0.186(4) Uani d . 1 . .
H H27A 0.0681 1.3595 0.8593 0.280 Uiso calc R 1 . .
H H27B -0.1028 1.2843 0.8872 0.280 Uiso calc R 1 . .
H H27C -0.0285 1.1675 0.8462 0.280 Uiso calc R 1 . .
C C28 0.3933(12) 1.1993(12) 0.9799(2) 0.175(3) Uani d . 1 . .
H H28A 0.3376 1.0880 0.9910 0.262 Uiso calc R 1 . .
H H28B 0.4293 1.2800 1.0061 0.262 Uiso calc R 1 . .
H H28C 0.5095 1.1705 0.9646 0.262 Uiso calc R 1 . .

loop_
_atom_site_aniso_label
_atom_site_aniso_U_11
_atom_site_aniso_U_22
_atom_site_aniso_U_33
_atom_site_aniso_U_12
_atom_site_aniso_U_13
_atom_site_aniso_U_23
O1 0.081(2) 0.070(2) 0.076(2) -0.0171(19) 0.0347(17) -0.0278(17)
O2 0.0557(18) 0.0629(19) 0.0479(16) -0.0209(16) 0.0069(13) -0.0030(14)
O3 0.092(2) 0.068(2) 0.0496(18) 0.0010(18) 0.0244(17) 0.0116(16)
O4 0.081(2) 0.0486(18) 0.0589(18) -0.0105(17) 0.0215(16) 0.0065(14)
O5 0.0665(19) 0.0589(18) 0.0477(16) 0.0020(15) 0.0129(14) 0.0026(14)
C1 0.073(3) 0.053(3) 0.058(3) 0.005(3) 0.010(2) -0.002(2)
C2 0.073(3) 0.055(3) 0.075(3) 0.007(3) 0.022(3) -0.002(3)
C3 0.062(3) 0.060(3) 0.061(3) -0.005(2) 0.023(2) -0.014(2)
C4 0.053(3) 0.056(3) 0.048(3) -0.013(2) 0.012(2) -0.007(2)
C5 0.054(3) 0.041(3) 0.047(3) -0.011(2) 0.011(2) -0.001(2)
C6 0.056(3) 0.047(3) 0.049(3) -0.011(2) 0.009(2) 0.004(2)
C7 0.062(3) 0.048(3) 0.046(3) 0.000(2) 0.013(2) 0.001(2)
C8 0.050(3) 0.041(3) 0.045(3) -0.010(2) 0.006(2) -0.001(2)
C9 0.055(3) 0.042(3) 0.048(3) 0.001(2) 0.009(2) 0.005(2)
C10 0.056(3) 0.041(2) 0.047(3) -0.004(2) 0.010(2) -0.0045(19)
C11 0.075(3) 0.060(3) 0.049(3) 0.012(3) 0.002(2) -0.003(2)
C12 0.084(3) 0.066(3) 0.048(3) 0.008(3) 0.004(2) 0.000(2)
C13 0.058(3) 0.054(3) 0.042(2) -0.006(2) 0.008(2) -0.004(2)
C14 0.049(2) 0.046(3) 0.047(2) -0.009(2) 0.009(2) -0.001(2)
C15 0.060(3) 0.054(3) 0.056(3) -0.003(2) 0.009(2) -0.007(2)
C16 0.065(3) 0.071(3) 0.065(3) -0.008(3) 0.016(3) -0.017(3)
C17 0.066(3) 0.061(3) 0.054(3) -0.003(3) 0.014(2) -0.007(2)
C18 0.087(4) 0.078(3) 0.051(3) 0.003(3) 0.008(3) -0.012(3)
C19 0.101(4) 0.084(4) 0.056(3) 0.005(4) 0.018(3) -0.014(3)
C20 0.111(4) 0.089(4) 0.063(3) 0.007(4) 0.016(3) -0.018(3)
C21 0.125(5) 0.109(5) 0.072(4) 0.042(4) 0.017(4) -0.019(4)
C22 0.160(7) 0.132(6) 0.102(5) 0.053(5) 0.025(5) -0.033(5)
C23 0.236(10) 0.210(10) 0.191(9) 0.069(9) 0.052(7) -0.078(8)
C24 0.058(3) 0.065(3) 0.060(3) -0.008(3) 0.007(2) -0.013(2)
C25 0.059(3) 0.082(4) 0.064(3) -0.009(3) 0.009(2) -0.020(3)
C26 0.128(5) 0.132(5) 0.066(3) 0.040(5) -0.008(3) -0.022(4)
C27 0.166(7) 0.252(11) 0.135(6) 0.113(8) -0.015(5) -0.017(7)
C28 0.214(9) 0.195(9) 0.111(5) 0.036(8) -0.004(6) -0.038(6)

loop_
_atom_type_symbol
_atom_type_description
_atom_type_scat_dispersion_real
_atom_type_scat_dispersion_imag
_atom_type_scat_source
C C 0.0033 0.0000 'International Tables Vol C Tables 4.2.6.8 and 6.1.1.4'
H H 0.0000 0.0000 'International Tables Vol C Tables 4.2.6.8 and 6.1.1.4'
O O 0.0106 0.0000 'International Tables Vol C Tables 4.2.6.8 and 6.1.1.4'

loop_
_geom_angle_atom_site_label_1
_geom_angle_atom_site_label_2
_geom_angle_atom_site_label_3
_geom_angle_site_symmetry_1
_geom_angle_site_symmetry_3
_geom_angle
_geom_angle_publ_flag
C3 O1 H1 . . 109.5 ?
C5 O2 H2 . . 109.5 ?
C9 O4 H4 . . 109.5 ?
H5C O5 H5D . . 108.0 ?
C2 C1 C10 . . 113.3(4) ?
C2 C1 H1A . . 108.9 ?
C10 C1 H1A . . 108.9 ?
C2 C1 H1B . . 108.9 ?
C10 C1 H1B . . 108.9 ?
H1A C1 H1B . . 107.7 ?
C3 C2 C1 . . 111.7(4) ?
C3 C2 H2A . . 109.3 ?
C1 C2 H2A . . 109.3 ?
C3 C2 H2B . . 109.3 ?
C1 C2 H2B . . 109.3 ?
H2A C2 H2B . . 107.9 ?
O1 C3 C4 . . 111.9(4) ?
O1 C3 C2 . . 112.0(3) ?
C4 C3 C2 . . 110.4(3) ?
O1 C3 H3 . . 107.4 ?
C4 C3 H3 . . 107.4 ?
C2 C3 H3 . . 107.4 ?
C3 C4 C5 . . 111.9(3) ?
C3 C4 H4A . . 109.2 ?
C5 C4 H4A . . 109.2 ?
C3 C4 H4B . . 109.2 ?
C5 C4 H4B . . 109.2 ?
H4A C4 H4B . . 107.9 ?
O2 C5 C6 . . 105.3(3) ?
O2 C5 C4 . . 108.5(3) ?
C6 C5 C4 . . 113.1(3) ?
O2 C5 C10 . . 107.2(3) ?
C6 C5 C10 . . 109.5(3) ?
C4 C5 C10 . . 112.8(3) ?
O3 C6 C7 . . 121.4(4) ?
O3 C6 C5 . . 122.5(4) ?
C7 C6 C5 . . 116.1(4) ?
C8 C7 C6 . . 123.1(4) ?
C8 C7 H7 . . 118.4 ?
C6 C7 H7 . . 118.4 ?
C7 C8 C14 . . 122.6(4) ?
C7 C8 C9 . . 122.4(4) ?
C14 C8 C9 . . 114.8(3) ?
O4 C9 C8 . . 105.4(3) ?
O4 C9 C11 . . 103.9(3) ?
C8 C9 C11 . . 111.3(3) ?
O4 C9 C10 . . 111.6(3) ?
C8 C9 C10 . . 112.8(3) ?
C11 C9 C10 . . 111.3(3) ?
C1 C10 C24 . . 109.9(3) ?
C1 C10 C5 . . 108.8(3) ?
C24 C10 C5 . . 107.8(3) ?
C1 C10 C9 . . 111.5(3) ?
C24 C10 C9 . . 110.2(3) ?
C5 C10 C9 . . 108.6(3) ?
C12 C11 C9 . . 114.7(4) ?
C12 C11 H11A . . 108.6 ?
C9 C11 H11A . . 108.6 ?
C12 C11 H11B . . 108.6 ?
C9 C11 H11B . . 108.6 ?
H11A C11 H11B . . 107.6 ?
C11 C12 C13 . . 112.1(3) ?
C11 C12 H12A . . 109.2 ?
C13 C12 H12A . . 109.2 ?
C11 C12 H12B . . 109.2 ?
C13 C12 H12B . . 109.2 ?
H12A C12 H12B . . 107.9 ?
C12 C13 C25 . . 111.9(4) ?
C12 C13 C14 . . 106.0(3) ?
C25 C13 C14 . . 110.1(3) ?
C12 C13 C17 . . 117.5(3) ?
C25 C13 C17 . . 109.8(3) ?
C14 C13 C17 . . 100.7(3) ?
C8 C14 C15 . . 120.5(3) ?
C8 C14 C13 . . 114.0(3) ?
C15 C14 C13 . . 105.1(3) ?
C8 C14 H14 . . 105.3 ?
C15 C14 H14 . . 105.3 ?
C13 C14 H14 . . 105.3 ?
C14 C15 C16 . . 104.0(3) ?
C14 C15 H15A . . 111.0 ?
C16 C15 H15A . . 111.0 ?
C14 C15 H15B . . 111.0 ?
C16 C15 H15B . . 111.0 ?
H15A C15 H15B . . 109.0 ?
C15 C16 C17 . . 107.1(3) ?
C15 C16 H16A . . 110.3 ?
C17 C16 H16A . . 110.3 ?
C15 C16 H16B . . 110.3 ?
C17 C16 H16B . . 110.3 ?
H16A C16 H16B . . 108.6 ?
C18 C17 C16 . . 111.5(4) ?
C18 C17 C13 . . 119.3(4) ?
C16 C17 C13 . . 103.6(3) ?
C18 C17 H17 . . 107.3 ?
C16 C17 H17 . . 107.3 ?
C13 C17 H17 . . 107.3 ?
C19 C18 C26 . . 110.0(4) ?
C19 C18 C17 . . 110.0(4) ?
C26 C18 C17 . . 114.0(4) ?
C19 C18 H18 . . 107.5 ?
C26 C18 H18 . . 107.5 ?
C17 C18 H18 . . 107.5 ?
C20 C19 C18 . . 128.7(6) ?
C20 C19 H19 . . 115.6 ?
C18 C19 H19 . . 115.6 ?
C19 C20 C21 . . 128.5(6) ?
C19 C20 H20 . . 115.7 ?
C21 C20 H20 . . 115.7 ?
C20 C21 C22 . . 112.2(5) ?
C20 C21 C27 . . 109.0(5) ?
C22 C21 C27 . . 109.4(6) ?
C20 C21 H21 . . 108.7 ?
C22 C21 H21 . . 108.7 ?
C27 C21 H21 . . 108.7 ?
C23 C22 C21 . . 114.6(7) ?
C23 C22 C28 . . 108.2(7) ?
C21 C22 C28 . . 108.9(6) ?
C23 C22 H22 . . 108.3 ?
C21 C22 H22 . . 108.3 ?
C28 C22 H22 . . 108.3 ?
C22 C23 H23A . . 109.5 ?
C22 C23 H23B . . 109.5 ?
H23A C23 H23B . . 109.5 ?
C22 C23 H23C . . 109.5 ?
H23A C23 H23C . . 109.5 ?
H23B C23 H23C . . 109.5 ?
C10 C24 H24A . . 109.5 ?
C10 C24 H24B . . 109.5 ?
H24A C24 H24B . . 109.5 ?
C10 C24 H24C . . 109.5 ?
H24A C24 H24C . . 109.5 ?
H24B C24 H24C . . 109.5 ?
C13 C25 H25A . . 109.5 ?
C13 C25 H25B . . 109.5 ?
H25A C25 H25B . . 109.5 ?
C13 C25 H25C . . 109.5 ?
H25A C25 H25C . . 109.5 ?
H25B C25 H25C . . 109.5 ?
C18 C26 H26A . . 109.5 ?
C18 C26 H26B . . 109.5 ?
H26A C26 H26B . . 109.5 ?
C18 C26 H26C . . 109.5 ?
H26A C26 H26C . . 109.5 ?
H26B C26 H26C . . 109.5 ?
C21 C27 H27A . . 109.5 ?
C21 C27 H27B . . 109.5 ?
H27A C27 H27B . . 109.5 ?
C21 C27 H27C . . 109.5 ?
H27A C27 H27C . . 109.5 ?
H27B C27 H27C . . 109.5 ?
C22 C28 H28A . . 109.5 ?
C22 C28 H28B . . 109.5 ?
H28A C28 H28B . . 109.5 ?
C22 C28 H28C . . 109.5 ?
H28A C28 H28C . . 109.5 ?
H28B C28 H28C . . 109.5 ?

loop_
_geom_bond_atom_site_label_1
_geom_bond_atom_site_label_2
_geom_bond_site_symmetry_2
_geom_bond_distance
_geom_bond_publ_flag
O1 C3 . 1.438(4) ?
O1 H1 . 0.8200 ?
O2 C5 . 1.447(4) ?
O2 H2 . 0.8200 ?
O3 C6 . 1.234(4) ?
O4 C9 . 1.446(5) ?
O4 H4 . 0.8200 ?
O5 H5C . 0.8500 ?
O5 H5D . 0.8500 ?
C1 C2 . 1.524(5) ?
C1 C10 . 1.533(5) ?
C1 H1A . 0.9700 ?
C1 H1B . 0.9700 ?
C2 C3 . 1.522(6) ?
C2 H2A . 0.9700 ?
C2 H2B . 0.9700 ?
C3 C4 . 1.517(6) ?
C3 H3 . 0.9800 ?
C4 C5 . 1.528(5) ?
C4 H4A . 0.9700 ?
C4 H4B . 0.9700 ?
C5 C6 . 1.516(6) ?
C5 C10 . 1.561(5) ?
C6 C7 . 1.461(5) ?
C7 C8 . 1.334(5) ?
C7 H7 . 0.9300 ?
C8 C14 . 1.502(5) ?
C8 C9 . 1.518(5) ?
C9 C11 . 1.542(5) ?
C9 C10 . 1.571(5) ?
C10 C24 . 1.537(5) ?
C11 C12 . 1.524(5) ?
C11 H11A . 0.9700 ?
C11 H11B . 0.9700 ?
C12 C13 . 1.524(6) ?
C12 H12A . 0.9700 ?
C12 H12B . 0.9700 ?
C13 C25 . 1.529(6) ?
C13 C14 . 1.536(5) ?
C13 C17 . 1.551(5) ?
C14 C15 . 1.527(5) ?
C14 H14 . 0.9800 ?
C15 C16 . 1.548(5) ?
C15 H15A . 0.9700 ?
C15 H15B . 0.9700 ?
C16 C17 . 1.550(6) ?
C16 H16A . 0.9700 ?
C16 H16B . 0.9700 ?
C17 C18 . 1.538(5) ?
C17 H17 . 0.9800 ?
C18 C19 . 1.498(6) ?
C18 C26 . 1.531(7) ?
C18 H18 . 0.9800 ?
C19 C20 . 1.293(6) ?
C19 H19 . 0.9300 ?
C20 C21 . 1.489(7) ?
C20 H20 . 0.9300 ?
C21 C22 . 1.510(8) ?
C21 C27 . 1.531(8) ?
C21 H21 . 0.9800 ?
C22 C23 . 1.478(9) ?
C22 C28 . 1.520(9) ?
C22 H22 . 0.9800 ?
C23 H23A . 0.9600 ?
C23 H23B . 0.9600 ?
C23 H23C . 0.9600 ?
C24 H24A . 0.9600 ?
C24 H24B . 0.9600 ?
C24 H24C . 0.9600 ?
C25 H25A . 0.9600 ?
C25 H25B . 0.9600 ?
C25 H25C . 0.9600 ?
C26 H26A . 0.9600 ?
C26 H26B . 0.9600 ?
C26 H26C . 0.9600 ?
C27 H27A . 0.9600 ?
C27 H27B . 0.9600 ?
C27 H27C . 0.9600 ?
C28 H28A . 0.9600 ?
C28 H28B . 0.9600 ?
C28 H28C . 0.9600 ?

loop_
_geom_hbond_atom_site_label_D
_geom_hbond_atom_site_label_H
_geom_hbond_atom_site_label_A
_geom_hbond_site_symmetry_A
_geom_hbond_distance_DH
_geom_hbond_distance_HA
_geom_hbond_distance_DA
_geom_hbond_angle_DHA
_geom_hbond_publ_flag
O1 H1 O5 1_655 0.82 1.93 2.749(4) 180 yes
O2 H2 O5 . 0.82 1.90 2.716(4) 177 yes
O4 H4 O2 . 0.82 1.97 2.642(4) 139 yes
O5 H5C O1 2_656 0.85 1.81 2.642(4) 165 yes
O5 H5D O3 2_646 0.85 1.93 2.761(4) 165 yes

loop_
_geom_torsion_atom_site_label_1
_geom_torsion_atom_site_label_2
_geom_torsion_atom_site_label_3
_geom_torsion_atom_site_label_4
_geom_torsion_site_symmetry_1
_geom_torsion_site_symmetry_2
_geom_torsion_site_symmetry_3
_geom_torsion_site_symmetry_4
_geom_torsion
_geom_torsion_publ_flag
C10 C1 C2 C3 . . . . -56.2(5) ?
C1 C2 C3 O1 . . . . -178.8(3) ?
C1 C2 C3 C4 . . . . 55.8(5) ?
O1 C3 C4 C5 . . . . 178.9(3) ?
C2 C3 C4 C5 . . . . -55.6(4) ?
C3 C4 C5 O2 . . . . -63.5(4) ?
C3 C4 C5 C6 . . . . -179.9(3) ?
C3 C4 C5 C10 . . . . 55.2(4) ?
O2 C5 C6 O3 . . . . -106.8(4) ?
C4 C5 C6 O3 . . . . 11.5(5) ?
C10 C5 C6 O3 . . . . 138.2(4) ?
O2 C5 C6 C7 . . . . 70.7(4) ?
C4 C5 C6 C7 . . . . -170.9(3) ?
C10 C5 C6 C7 . . . . -44.3(5) ?
O3 C6 C7 C8 . . . . -169.0(4) ?
C5 C6 C7 C8 . . . . 13.4(6) ?
C6 C7 C8 C14 . . . . -173.5(3) ?
C6 C7 C8 C9 . . . . 1.7(6) ?
C7 C8 C9 O4 . . . . -106.3(4) ?
C14 C8 C9 O4 . . . . 69.2(4) ?
C7 C8 C9 C11 . . . . 141.6(4) ?
C14 C8 C9 C11 . . . . -42.8(4) ?
C7 C8 C9 C10 . . . . 15.7(5) ?
C14 C8 C9 C10 . . . . -168.7(3) ?
C2 C1 C10 C24 . . . . -64.8(4) ?
C2 C1 C10 C5 . . . . 53.0(5) ?
C2 C1 C10 C9 . . . . 172.7(3) ?
O2 C5 C10 C1 . . . . 67.0(4) ?
C6 C5 C10 C1 . . . . -179.2(3) ?
C4 C5 C10 C1 . . . . -52.4(4) ?
O2 C5 C10 C24 . . . . -173.8(3) ?
C6 C5 C10 C24 . . . . -60.1(4) ?
C4 C5 C10 C24 . . . . 66.8(4) ?
O2 C5 C10 C9 . . . . -54.4(4) ?
C6 C5 C10 C9 . . . . 59.3(4) ?
C4 C5 C10 C9 . . . . -173.8(3) ?
O4 C9 C10 C1 . . . . -46.7(4) ?
C8 C9 C10 C1 . . . . -165.2(3) ?
C11 C9 C10 C1 . . . . 68.8(4) ?
O4 C9 C10 C24 . . . . -169.1(3) ?
C8 C9 C10 C24 . . . . 72.4(4) ?
C11 C9 C10 C24 . . . . -53.5(4) ?
O4 C9 C10 C5 . . . . 73.0(4) ?
C8 C9 C10 C5 . . . . -45.5(4) ?
C11 C9 C10 C5 . . . . -171.4(3) ?
O4 C9 C11 C12 . . . . -69.0(4) ?
C8 C9 C11 C12 . . . . 44.0(5) ?
C10 C9 C11 C12 . . . . 170.8(4) ?
C9 C11 C12 C13 . . . . -54.7(5) ?
C11 C12 C13 C25 . . . . -61.0(5) ?
C11 C12 C13 C14 . . . . 59.0(5) ?
C11 C12 C13 C17 . . . . 170.6(4) ?
C7 C8 C14 C15 . . . . -5.1(6) ?
C9 C8 C14 C15 . . . . 179.3(3) ?
C7 C8 C14 C13 . . . . -131.5(4) ?
C9 C8 C14 C13 . . . . 53.0(4) ?
C12 C13 C14 C8 . . . . -58.9(4) ?
C25 C13 C14 C8 . . . . 62.3(5) ?
C17 C13 C14 C8 . . . . 178.2(3) ?
C12 C13 C14 C15 . . . . 167.1(3) ?
C25 C13 C14 C15 . . . . -71.7(4) ?
C17 C13 C14 C15 . . . . 44.1(4) ?
C8 C14 C15 C16 . . . . -161.5(3) ?
C13 C14 C15 C16 . . . . -31.2(4) ?
C14 C15 C16 C17 . . . . 5.9(4) ?
C15 C16 C17 C18 . . . . 150.7(4) ?
C15 C16 C17 C13 . . . . 21.1(4) ?
C12 C13 C17 C18 . . . . 81.5(5) ?
C25 C13 C17 C18 . . . . -47.9(5) ?
C14 C13 C17 C18 . . . . -164.0(4) ?
C12 C13 C17 C16 . . . . -153.8(4) ?
C25 C13 C17 C16 . . . . 76.8(4) ?
C14 C13 C17 C16 . . . . -39.3(4) ?
C16 C17 C18 C19 . . . . 58.6(5) ?
C13 C17 C18 C19 . . . . 179.4(4) ?
C16 C17 C18 C26 . . . . -177.3(4) ?
C13 C17 C18 C26 . . . . -56.5(6) ?
C26 C18 C19 C20 . . . . 119.0(6) ?
C17 C18 C19 C20 . . . . -114.6(6) ?
C18 C19 C20 C21 . . . . 177.8(5) ?
C19 C20 C21 C22 . . . . 130.0(7) ?
C19 C20 C21 C27 . . . . -108.7(8) ?
C20 C21 C22 C23 . . . . 179.5(6) ?
C27 C21 C22 C23 . . . . 58.5(9) ?
C20 C21 C22 C28 . . . . -59.1(8) ?
C27 C21 C22 C28 . . . . 179.8(6) ?

loop_
_cod_related_entry_id
_cod_related_entry_database
_cod_related_entry_code
1 ChemSpider 30656669
